data_7133381
loop_
_publ_author_name
'He, Yixing'
'Yu, Zhi'
'Jiang, Yanzi'
'Zhu, Jinjie'
'Yao, Selina X.'
'Liang, Wenjie'
'Diederich, Fran&#xe7;ois'
'Saunders, Martin'
'Xu, Hai'

_publ_section_title
;
 A H<sub>2</sub>@C<sub>60</sub><sup>1</sup>H NMR probe for sensitively
 detecting the supramolecular interactions between a molecular tweezer and
 C<sub>60</sub>.
;
_journal_issue 66
_journal_name_full 'Chemical communications (Cambridge, England)'
_journal_page_first 8716
_journal_page_last 8719
_journal_paper_doi 10.1039/d4cc02695k
_journal_volume 60
_journal_year 2024
_chemical_formula_moiety 'C184 H142 N18 Ni2 O12'
_chemical_formula_sum 'C184 H142 N18 Ni2 O12'
_chemical_formula_weight 2914.57
_space_group_crystal_system monoclinic
_space_group_IT_number 15
_space_group_name_Hall '-C 2yc'
_space_group_name_H-M_alt 'C 1 2/c 1'
_atom_sites_solution_hydrogens geom
_atom_sites_solution_primary dual
_audit_creation_date 2023-03-13
_audit_creation_method
;
Olex2 1.5
(compiled 2022.04.07 svn.rca3783a0 for OlexSys, GUI svn.r6498)
;
_audit_update_record
;
2024-04-07 deposited with the CCDC.	2024-07-18 downloaded from the CCDC.
;
_cell_angle_alpha 90
_cell_angle_beta 117.411(3)
_cell_angle_gamma 90
_cell_formula_units_Z 4
_cell_length_a 31.418(2)
_cell_length_b 40.637(3)
_cell_length_c 19.4953(12)
_cell_measurement_reflns_used 9944
_cell_measurement_temperature 193.00
_cell_measurement_theta_max 53.96
_cell_measurement_theta_min 2.76
_cell_volume 22096(3)
_computing_cell_refinement 'SAINT V8.40B (Bruker, 2019)'
_computing_data_collection 'APEX4 V2022.10-1 (Bruker, 2022)'
_computing_data_reduction 'SAINT V8.40B (Bruker, 2019)'
_computing_molecular_graphics 'Olex2 1.5 (Dolomanov et al., 2009)'
_computing_publication_material 'Olex2 1.5 (Dolomanov et al., 2009)'
_computing_structure_refinement 'SHELXL 2019/3 (Sheldrick, 2015)'
_computing_structure_solution 'SHELXT 2018/2 (Sheldrick, 2018)'
_diffrn_ambient_temperature 193.00
_diffrn_detector CPAD
_diffrn_detector_area_resol_mean 7.41
_diffrn_detector_type 'Bruker PHOTON II'
_diffrn_measured_fraction_theta_full 0.996
_diffrn_measured_fraction_theta_max 0.996
_diffrn_measurement_device 'four-circle diffractometer'
_diffrn_measurement_device_type 'Bruker D8 VENTURE Metaljet PHOTON II'
_diffrn_measurement_method '\w and \f shutterless scans'
_diffrn_measurement_specimen_support 'nylon loop'
_diffrn_radiation_monochromator 'Helios Multi-layer Optic'
_diffrn_radiation_probe x-ray
_diffrn_radiation_type GaK\a
_diffrn_radiation_wavelength 1.34139
_diffrn_reflns_av_R_equivalents 0.0891
_diffrn_reflns_av_unetI/netI 0.0991
_diffrn_reflns_Laue_measured_fraction_full 0.996
_diffrn_reflns_Laue_measured_fraction_max 0.996
_diffrn_reflns_limit_h_max 37
_diffrn_reflns_limit_h_min -37
_diffrn_reflns_limit_k_max 48
_diffrn_reflns_limit_k_min -48
_diffrn_reflns_limit_l_max 23
_diffrn_reflns_limit_l_min -23
_diffrn_reflns_number 82430
_diffrn_reflns_point_group_measured_fraction_full 0.996
_diffrn_reflns_point_group_measured_fraction_max 0.996
_diffrn_reflns_theta_full 53.594
_diffrn_reflns_theta_max 53.905
_diffrn_reflns_theta_min 1.671
_diffrn_source MetalJet
_diffrn_source_current 2.86
_diffrn_source_power 0.19931339999999997
_diffrn_source_type 'Liquid Metal source'
_diffrn_source_voltage 69.69
_diffrn_standards_number 0
_exptl_absorpt_coefficient_mu 1.176
_exptl_absorpt_correction_T_max 0.7512
_exptl_absorpt_correction_T_min 0.5728
_exptl_absorpt_correction_type multi-scan
_exptl_absorpt_process_details
;
SADABS-2016/2 (Bruker,2016/2) was used for absorption correction.
wR2(int) was 0.1103 before and 0.0619 after correction.
The Ratio of minimum to maximum transmission is 0.7625.
The \l/2 correction factor is Not present.
;
_exptl_crystal_density_diffrn 0.876
_exptl_crystal_description block
_exptl_crystal_F_000 6096
_exptl_crystal_size_max 0.13
_exptl_crystal_size_mid 0.12
_exptl_crystal_size_min 0.1
_refine_diff_density_max 0.884
_refine_diff_density_min -0.486
_refine_diff_density_rms 0.086
_refine_ls_extinction_method none
_refine_ls_goodness_of_fit_ref 0.976
_refine_ls_hydrogen_treatment constr
_refine_ls_matrix_type full
_refine_ls_number_parameters 1015
_refine_ls_number_reflns 20157
_refine_ls_number_restraints 134
_refine_ls_restrained_S_all 0.989
_refine_ls_R_factor_all 0.1704
_refine_ls_R_factor_gt 0.0986
_refine_ls_shift/su_max 0.009
_refine_ls_shift/su_mean 0.001
_refine_ls_structure_factor_coef Fsqd
_refine_ls_weighting_details 'w=1/[\s^2^(Fo^2^)+(0.2000P)^2^] where P=(Fo^2^+2Fc^2^)/3'
_refine_ls_weighting_scheme calc
_refine_ls_wR_factor_gt 0.2845
_refine_ls_wR_factor_ref 0.3413
_reflns_Friedel_coverage 0.000
_reflns_number_gt 8663
_reflns_number_total 20157
_reflns_threshold_expression 'I > 2\s(I)'
_cod_data_source_file d4cc02695k2.cif
_cod_data_source_block 230312li_lidz095702_0m
_cod_depositor_comments
;
The following automatic conversions were performed:

data item '_diffrn_radiation_probe' value 'X-ray' was changed to
'x-ray' in accordance with the
/home/data/users/saulius/crontab/automatic-downloads/rss-feeds/RSC/lib/dictionaries/cif_core.dic
dictionary named 'cif_core.dic' version 2.4.2 last updated on
2011-04-26.

Automatic conversion script
Id: cif_fix_values 8170 2020-07-09 18:12:32Z antanas 

 Adding full bibliography for 7133381.cif.
;
_cod_original_cell_volume 22096(2)
_cod_database_code 7133381
_shelx_shelxl_version_number 2019/3
_shelx_space_group_comment
;
The symmetry employed for this shelxl refinement is uniquely defined
by the following loop, which should always be used as a source of
symmetry information in preference to the above space-group names.
They are only intended as comments.
;
_shelx_estimated_absorpt_t_max 0.891
_shelx_estimated_absorpt_t_min 0.862
_olex2_refinement_description
;
1. Fixed Uiso
 At 1.2 times of:
  All C(H) groups, All C(H,H) groups, All C(H,H,H,H) groups
 At 1.5 times of:
  All C(H,H,H) groups
2. Restrained distances
 C89-C88 = C89-C90 = C90-C91 = C92-C91 = C89A-C88 = C90A-C89A = C90A-C91A =
 C92A-C91A
 1.5 with sigma of 0.01
 C88-C90A
 2.5 with sigma of 0.01
 C90A-C92A
 2.5 with sigma of 0.01
 C90-C88
 2.5 with sigma of 0.01
 C89A-C91A
 2.5 with sigma of 0.01
 C89-C91
 2.5 with sigma of 0.01
 C90-C92
 2.5 with sigma of 0.01
3. Uiso/Uaniso restraints and constraints
C88 \\sim C89 \\sim C89A \\sim C90A \\sim C91A \\sim C92A \\sim C91 \\sim C92
\\sim C90: within 2A with sigma of 0.01 and sigma for terminal atoms of 0.02
within 2A
C28 \\sim C29 \\sim C24 \\sim C27 \\sim C25 \\sim C26: within 2A with sigma of
0.01 and sigma for terminal atoms of 0.02 within 2A
C13 \\sim C15 \\sim C14 \\sim C18 \\sim C16 \\sim C17: within 2A with sigma of
0.01 and sigma for terminal atoms of 0.02 within 2A
4. Others
 Sof(H88C)=Sof(H88D)=Sof(C89A)=Sof(H89C)=Sof(H89D)=Sof(C90A)=Sof(H90C)=
 Sof(H90D)=Sof(C91A)=Sof(H91C)=Sof(H91D)=Sof(C92A)=Sof(H92D)=Sof(H92E)=
 Sof(H92F)=1-FVAR(1)
 Sof(H88A)=Sof(H88B)=Sof(C91)=Sof(H91A)=Sof(H91B)=Sof(C92)=Sof(H92A)=Sof(H92B)=
 Sof(H92C)=Sof(C90)=Sof(H90A)=Sof(H90B)=Sof(C89)=Sof(H89A)=Sof(H89B)=FVAR(1)
5.a Ternary CH refined with riding coordinates:
 C65(H65), C80(H80)
5.b Secondary CH2 refined with riding coordinates:
 C81(H81A,H81B), C87(H87A,H87B), C82(H82A,H82B), C88(H88A,H88B), C88(H88C,
 H88D), C83(H83A,H83B), C84(H84A,H84B), C85(H85A,H85B), C91(H91A,H91B),
 C90(H90A,H90B), C89(H89A,H89B), C89A(H89C,H89D), C90A(H90C,H90D), C91A(H91C,
 H91D)
5.c Aromatic/amide H refined with riding coordinates:
 C63(H63), C37(H37), C40(H40), C2(H2), C36(H36), C46(H46), C41(H41), C68(H68),
 C71(H71), C32(H32), C60(H60), C31(H31), C44(H44), C43(H43), C3(H3), C10(H10),
 C9(H9), C28(H28), C29(H29), C50(H50), C6(H6), C21(H21), C20(H20), C4(H4),
 C27(H27), C5(H5), C78(H78), C75(H75), C15(H15), C14(H14), C18(H18), C77(H77),
 C16(H16), C25(H25), C76(H76), C26(H26), C17(H17)
5.d Idealised Me refined as rotating group:
 C51(H51A,H51B,H51C), C52(H52A,H52B,H52C), C92(H92A,H92B,H92C), C86(H86A,H86B,
 H86C), C92A(H92D,H92E,H92F)
;
_smtbx_masks_void_probe_radius 1.2
_smtbx_masks_void_truncation_radius 1.2
_olex2_submission_special_instructions 'No special instructions were received'
_site XU

loop_
_space_group_symop_operation_xyz
'x, y, z'
'-x, y, -z+1/2'
'x+1/2, y+1/2, z'
'-x+1/2, y+1/2, -z+1/2'
'-x, -y, -z'
'x, -y, z-1/2'
'-x+1/2, -y+1/2, -z'
'x+1/2, -y+1/2, z-1/2'

loop_
_atom_site_label
_atom_site_type_symbol
_atom_site_fract_x
_atom_site_fract_y
_atom_site_fract_z
_atom_site_U_iso_or_equiv
_atom_site_adp_type
_atom_site_occupancy
_atom_site_site_symmetry_order
_atom_site_calc_flag
_atom_site_refinement_flags_posn
_atom_site_refinement_flags_adp
_atom_site_refinement_flags_occupancy
_atom_site_disorder_assembly
_atom_site_disorder_group
Ni1 Ni 0.64104(2) 0.79310(2) 0.46852(4) 0.0715(3) Uani 1 1 d . . . . .
O5 O 0.62483(16) 0.33251(9) 0.1753(2) 0.0965(12) Uani 1 1 d . . . . .
O6 O 0.45735(15) 0.33321(9) 0.4584(2) 0.0896(11) Uani 1 1 d . . . . .
N1 N 0.68719(14) 0.76006(10) 0.5267(2) 0.0689(10) Uani 1 1 d . . . . .
O3 O 0.67151(15) 0.32645(10) 0.4455(2) 0.0961(11) Uani 1 1 d . . . . .
O4 O 0.62514(16) 0.32587(10) 0.5291(2) 0.0959(11) Uani 1 1 d . . . . .
N4 N 0.59059(14) 0.76149(11) 0.4409(2) 0.0711(10) Uani 1 1 d . . . . .
N2 N 0.69133(15) 0.82448(11) 0.4950(2) 0.0755(11) Uani 1 1 d . . . . .
N3 N 0.59503(16) 0.82599(11) 0.4121(2) 0.0804(11) Uani 1 1 d . . . . .
N7 N 0.6198(2) 0.38260(13) 0.5306(3) 0.0968(14) Uani 1 1 d . . . . .
N6 N 0.6683(2) 0.38333(14) 0.4384(3) 0.1018(15) Uani 1 1 d . . . . .
O2 O 0.6004(2) 0.45462(11) 0.5535(3) 0.1309(17) Uani 1 1 d . . . . .
C35 C 0.68142(18) 0.72677(13) 0.5227(3) 0.0690(12) Uani 1 1 d . . . . .
C38 C 0.73539(18) 0.76469(14) 0.5822(3) 0.0740(13) Uani 1 1 d . . . . .
C33 C 0.59436(18) 0.72784(14) 0.4463(3) 0.0733(14) Uani 1 1 d . . . . .
N9 N 0.3805(2) 0.38766(14) 0.3095(3) 0.1026(16) Uani 1 1 d . . . . .
C8 C 0.73731(19) 0.82236(13) 0.5522(3) 0.0738(13) Uani 1 1 d . . . . .
N8 N 0.4657(2) 0.38875(14) 0.4513(3) 0.1053(16) Uani 1 1 d . . . . .
C39 C 0.63631(17) 0.67343(13) 0.4813(3) 0.0717(13) Uani 1 1 d . . . . .
C63 C 0.5241(2) 0.27608(12) 0.3983(3) 0.0807(15) Uani 1 1 d . . . . .
H63 H 0.518419 0.257366 0.365983 0.097 Uiso 1 1 calc R U . . .
C34 C 0.63778(19) 0.71017(13) 0.4822(3) 0.0732(13) Uani 1 1 d . . . . .
C59 C 0.5779(3) 0.31441(14) 0.4853(3) 0.0855(16) Uani 1 1 d . . . . .
C45 C 0.6367(2) 0.56747(14) 0.4806(3) 0.0844(15) Uani 1 1 d . . . . .
C37 C 0.75720(19) 0.73389(13) 0.6122(3) 0.0765(14) Uani 1 1 d . . . . .
H37 H 0.788503 0.730592 0.653366 0.092 Uiso 1 1 calc R U . . .
C61 C 0.4956(3) 0.31765(13) 0.4508(3) 0.0848(16) Uani 1 1 d . . . . .
C57 C 0.6578(2) 0.35609(16) 0.4628(3) 0.0879(16) Uani 1 1 d . . . . .
C40 C 0.65623(19) 0.65534(14) 0.5500(3) 0.0759(14) Uani 1 1 d . . . . .
H40 H 0.669812 0.666607 0.598056 0.091 Uiso 1 1 calc R U . . .
C2 C 0.84598(18) 0.78085(13) 0.6748(3) 0.0748(13) Uani 1 1 d . . . . .
H2 H 0.843073 0.765699 0.635746 0.090 Uiso 1 1 calc R U . . .
C1 C 0.8058(2) 0.79861(13) 0.6667(3) 0.0795(14) Uani 1 1 d . . . . .
C7 C 0.75759(18) 0.79557(14) 0.5992(3) 0.0757(14) Uani 1 1 d . . . . .
C36 C 0.72560(19) 0.71011(13) 0.5719(3) 0.0757(13) Uani 1 1 d . . . . .
H36 H 0.731289 0.687062 0.575291 0.091 Uiso 1 1 calc R U . . .
C64 C 0.5695(2) 0.28699(14) 0.4366(3) 0.0822(15) Uani 1 1 d . . . . .
C30 C 0.54261(19) 0.76742(15) 0.4117(3) 0.0772(14) Uani 1 1 d . . . . .
C73 C 0.3998(3) 0.36274(15) 0.3506(4) 0.0884(17) Uani 1 1 d . . . . .
C46 C 0.6733(2) 0.55045(15) 0.5387(4) 0.0987(18) Uani 1 1 d . . . . .
H46 H 0.698174 0.562310 0.579396 0.118 Uiso 1 1 calc R U . . .
C42 C 0.63605(18) 0.60417(14) 0.4798(3) 0.0797(14) Uani 1 1 d . . . . .
C70 C 0.5918(2) 0.28897(13) 0.2209(3) 0.0808(15) Uani 1 1 d . . . . .
C72 C 0.4423(3) 0.36262(16) 0.4211(4) 0.0896(16) Uani 1 1 d . . . . .
C41 C 0.6565(2) 0.62215(15) 0.5491(3) 0.0834(15) Uani 1 1 d . . . . .
H41 H 0.670958 0.610591 0.596787 0.100 Uiso 1 1 calc R U . . .
C65 C 0.6116(2) 0.27116(13) 0.4297(3) 0.0886(16) Uani 1 1 d . . . . .
H65 H 0.641574 0.277598 0.476639 0.106 Uiso 1 1 calc R U . . .
C58 C 0.6346(2) 0.35652(16) 0.5079(3) 0.0898(16) Uani 1 1 d . . . . .
C62 C 0.4849(2) 0.29002(13) 0.4021(3) 0.0840(16) Uani 1 1 d . . . . .
C69 C 0.6207(2) 0.31695(13) 0.2361(3) 0.0841(15) Uani 1 1 d . . . . .
N5 N 0.6380(2) 0.46429(13) 0.4783(3) 0.1044(16) Uani 1 1 d . . . . .
O1 O 0.6775(2) 0.45608(12) 0.4043(3) 0.144(2) Uani 1 1 d . . . . .
C68 C 0.6469(2) 0.32987(14) 0.3100(3) 0.0861(15) Uani 1 1 d . . . . .
H68 H 0.666385 0.348827 0.318534 0.103 Uiso 1 1 calc R U . . .
C71 C 0.5906(2) 0.27522(13) 0.2840(3) 0.0860(16) Uani 1 1 d . . . . .
H71 H 0.571427 0.256110 0.275436 0.103 Uiso 1 1 calc R U . . .
C32 C 0.5481(2) 0.71332(16) 0.4197(3) 0.0870(16) Uani 1 1 d . . . . .
H32 H 0.541200 0.690442 0.416677 0.104 Uiso 1 1 calc R U . . .
C60 C 0.5412(3) 0.32927(14) 0.4913(3) 0.0880(16) Uani 1 1 d . . . . .
H60 H 0.547233 0.347923 0.523835 0.106 Uiso 1 1 calc R U . . .
C54 C 0.6538(2) 0.41043(15) 0.4601(3) 0.0945(17) Uani 1 1 d . . . . .
C11 C 0.6896(2) 0.85449(13) 0.4590(3) 0.0807(14) Uani 1 1 d . . . . .
C55 C 0.6310(2) 0.40985(16) 0.5053(3) 0.0948(17) Uani 1 1 d . . . . .
C31 C 0.5167(2) 0.73734(16) 0.4000(3) 0.0915(17) Uani 1 1 d . . . . .
H31 H 0.483076 0.735123 0.381577 0.110 Uiso 1 1 calc R U . . .
C44 C 0.6151(2) 0.65579(15) 0.4123(3) 0.0863(15) Uani 1 1 d . . . . .
H44 H 0.600273 0.667443 0.364771 0.104 Uiso 1 1 calc R U . . .
C67 C 0.6438(2) 0.31445(15) 0.3700(3) 0.0890(16) Uani 1 1 d . . . . .
C66 C 0.6144(2) 0.28633(14) 0.3578(3) 0.0851(15) Uani 1 1 d . . . . .
C43 C 0.6152(2) 0.62206(14) 0.4113(3) 0.0853(15) Uani 1 1 d . . . . .
H43 H 0.600776 0.610763 0.363241 0.102 Uiso 1 1 calc R U . . .
C22 C 0.5454(2) 0.82564(16) 0.3875(3) 0.0899(16) Uani 1 1 d . . . . .
C3 C 0.8899(2) 0.78517(15) 0.7391(3) 0.0944(17) Uani 1 1 d . . . . .
H3 H 0.916647 0.772419 0.744505 0.113 Uiso 1 1 calc R U . . .
C10 C 0.7354(2) 0.87004(14) 0.4923(4) 0.0883(16) Uani 1 1 d . . . . .
H10 H 0.743777 0.889832 0.475547 0.106 Uiso 1 1 calc R U . . .
C80 C 0.4347(2) 0.27551(13) 0.3609(3) 0.0837(15) Uani 1 1 d . . . . .
H80 H 0.417053 0.283838 0.388999 0.100 Uiso 1 1 calc R U . . .
C9 C 0.7636(2) 0.85159(14) 0.5507(4) 0.0900(16) Uani 1 1 d . . . . .
H9 H 0.795856 0.856497 0.586325 0.108 Uiso 1 1 calc R U . . .
C28 C 0.3872(2) 0.80589(17) 0.2513(4) 0.1036(17) Uani 1 1 d . U . . .
H28 H 0.367183 0.808310 0.197315 0.124 Uiso 1 1 calc R U . . .
C23 C 0.5208(2) 0.79779(16) 0.3892(3) 0.0884(16) Uani 1 1 d . . . . .
C29 C 0.4368(2) 0.80355(15) 0.2801(4) 0.0936(16) Uani 1 1 d . U . . .
H29 H 0.450087 0.804083 0.245172 0.112 Uiso 1 1 calc R U . . .
C50 C 0.6011(2) 0.54930(17) 0.4221(4) 0.1056(19) Uani 1 1 d . . . . .
H50 H 0.575816 0.560812 0.381196 0.127 Uiso 1 1 calc R U . . .
C81 C 0.4354(2) 0.23838(14) 0.3676(4) 0.0990(18) Uani 1 1 d . . . . .
H81A H 0.447565 0.229149 0.332976 0.119 Uiso 1 1 calc R U . . .
H81B H 0.458448 0.232303 0.421144 0.119 Uiso 1 1 calc R U . . .
C6 C 0.8127(2) 0.82138(16) 0.7240(3) 0.1032(19) Uani 1 1 d . . . . .
H6 H 0.786586 0.834433 0.720049 0.124 Uiso 1 1 calc R U . . .
C48 C 0.6373(3) 0.49939(15) 0.4784(4) 0.1019(19) Uani 1 1 d . . . . .
C47 C 0.6748(3) 0.51611(17) 0.5392(4) 0.107(2) Uani 1 1 d . . . . .
C49 C 0.6005(3) 0.51578(16) 0.4202(4) 0.113(2) Uani 1 1 d . . . . .
C87 C 0.6099(2) 0.23413(14) 0.4269(4) 0.0971(18) Uani 1 1 d . . . . .
H87A H 0.581705 0.227197 0.378704 0.117 Uiso 1 1 calc R U . . .
H87B H 0.605272 0.225967 0.470846 0.117 Uiso 1 1 calc R U . . .
C21 C 0.5248(2) 0.85655(17) 0.3533(4) 0.111(2) Uani 1 1 d . . . . .
H21 H 0.492164 0.862701 0.334962 0.133 Uiso 1 1 calc R U . . .
C24 C 0.4665(2) 0.80054(17) 0.3572(4) 0.1020(17) Uani 1 1 d . U . . .
C56 C 0.6199(3) 0.44441(16) 0.5167(4) 0.1035(19) Uani 1 1 d . . . . .
C19 C 0.6035(2) 0.85692(15) 0.3895(3) 0.0916(16) Uani 1 1 d . . . . .
C20 C 0.5597(2) 0.87559(17) 0.3514(4) 0.110(2) Uani 1 1 d . . . . .
H20 H 0.555992 0.896918 0.329383 0.132 Uiso 1 1 calc R U . . .
C12 C 0.6473(2) 0.86942(14) 0.4059(3) 0.0870(15) Uani 1 1 d . . . . .
C13 C 0.6510(3) 0.90207(17) 0.3716(5) 0.115(2) Uani 1 1 d . U . . .
C79 C 0.4057(3) 0.41697(16) 0.3417(4) 0.106(2) Uani 1 1 d . . . . .
C4 C 0.8954(3) 0.80737(18) 0.7946(4) 0.111(2) Uani 1 1 d . . . . .
H4 H 0.925754 0.810252 0.838379 0.133 Uiso 1 1 calc R U . . .
C74 C 0.4473(3) 0.41729(17) 0.4112(4) 0.113(2) Uani 1 1 d . . . . .
C27 C 0.3681(3) 0.8047(2) 0.2992(5) 0.139(2) Uani 1 1 d . U . . .
H27 H 0.334356 0.806994 0.279480 0.167 Uiso 1 1 calc R U . . .
C5 C 0.8577(3) 0.82516(19) 0.7869(4) 0.120(2) Uani 1 1 d . . . . .
H5 H 0.861721 0.840814 0.825679 0.144 Uiso 1 1 calc R U . . .
C82 C 0.3900(3) 0.22299(17) 0.3491(4) 0.123(2) Uani 1 1 d . . . . .
H82A H 0.368639 0.224922 0.292928 0.148 Uiso 1 1 calc R U . . .
H82B H 0.374577 0.234719 0.376412 0.148 Uiso 1 1 calc R U . . .
C53 C 0.6598(3) 0.44545(17) 0.4433(4) 0.110(2) Uani 1 1 d . . . . .
C88 C 0.6549(3) 0.21784(16) 0.4300(4) 0.118(2) Uani 1 1 d D U . . .
H88A H 0.651316 0.193697 0.431932 0.142 Uiso 0.604(5) 1 calc R U P A 1
H88B H 0.655983 0.222914 0.381203 0.142 Uiso 0.604(5) 1 calc R U P A 1
H88C H 0.658082 0.224769 0.383934 0.142 Uiso 0.396(5) 1 calc R U P A 2
H88D H 0.683290 0.226176 0.476117 0.142 Uiso 0.396(5) 1 calc R U P A 2
C83 C 0.3958(4) 0.18600(19) 0.3725(6) 0.169(4) Uani 1 1 d . . . . .
H83A H 0.413082 0.174811 0.347564 0.203 Uiso 1 1 calc R U . . .
H83B H 0.416067 0.184415 0.429094 0.203 Uiso 1 1 calc R U . . .
C78 C 0.3859(4) 0.44712(19) 0.3001(5) 0.146(3) Uani 1 1 d . . . . .
H78 H 0.357722 0.447288 0.251756 0.175 Uiso 1 1 calc R U . . .
C75 C 0.4700(3) 0.44678(17) 0.4430(5) 0.135(3) Uani 1 1 d . . . . .
H75 H 0.498478 0.447041 0.490809 0.162 Uiso 1 1 calc R U . . .
C51 C 0.5610(3) 0.49661(18) 0.3539(5) 0.161(4) Uani 1 1 d . . . . .
H51A H 0.542050 0.484262 0.373381 0.241 Uiso 1 1 calc R U . . .
H51B H 0.575586 0.481275 0.331944 0.241 Uiso 1 1 calc R U . . .
H51C H 0.540158 0.512007 0.313785 0.241 Uiso 1 1 calc R U . . .
C84 C 0.3499(4) 0.16796(19) 0.3514(5) 0.157(4) Uani 1 1 d . . . . .
H84A H 0.330083 0.167940 0.294590 0.188 Uiso 1 1 calc R U . . .
H84B H 0.331565 0.179256 0.374457 0.188 Uiso 1 1 calc R U . . .
C15 C 0.6628(4) 0.9608(2) 0.3828(7) 0.181(4) Uani 1 1 d . U . . .
H15 H 0.668340 0.980392 0.412079 0.218 Uiso 1 1 calc R U . . .
C52 C 0.7149(3) 0.49756(18) 0.6027(5) 0.159(4) Uani 1 1 d . . . . .
H52A H 0.742083 0.512428 0.630500 0.239 Uiso 1 1 calc R U . . .
H52B H 0.725027 0.479395 0.580403 0.239 Uiso 1 1 calc R U . . .
H52C H 0.703919 0.488751 0.638541 0.239 Uiso 1 1 calc R U . . .
C14 C 0.6610(3) 0.9304(2) 0.4142(6) 0.155(3) Uani 1 1 d . U . . .
H14 H 0.666924 0.929290 0.466548 0.186 Uiso 1 1 calc R U . . .
C18 C 0.6413(3) 0.9039(2) 0.2965(5) 0.151(3) Uani 1 1 d . U . . .
H18 H 0.633188 0.884481 0.265974 0.182 Uiso 1 1 calc R U . . .
C77 C 0.4096(5) 0.4753(2) 0.3338(6) 0.174(4) Uani 1 1 d . . . . .
H77 H 0.397464 0.495471 0.307599 0.209 Uiso 1 1 calc R U . . .
C16 C 0.6567(4) 0.9616(3) 0.3119(7) 0.189(4) Uani 1 1 d . U . . .
H16 H 0.661991 0.981846 0.292768 0.227 Uiso 1 1 calc R U . . .
C25 C 0.4456(3) 0.7985(2) 0.4034(5) 0.158(3) Uani 1 1 d . U . . .
H25 H 0.465424 0.795748 0.457304 0.190 Uiso 1 1 calc R U . . .
C76 C 0.4503(4) 0.4761(2) 0.4038(7) 0.173(4) Uani 1 1 d . . . . .
H76 H 0.465052 0.496580 0.425335 0.207 Uiso 1 1 calc R U . . .
C85 C 0.3607(5) 0.13178(19) 0.3816(7) 0.189(5) Uani 1 1 d . . . . .
H85A H 0.379091 0.120638 0.358617 0.227 Uiso 1 1 calc R U . . .
H85B H 0.380631 0.131947 0.438419 0.227 Uiso 1 1 calc R U . . .
C26 C 0.3962(3) 0.8003(3) 0.3764(5) 0.168(3) Uani 1 1 d . U . . .
H26 H 0.382575 0.798546 0.410719 0.201 Uiso 1 1 calc R U . . .
C91 C 0.7515(4) 0.2364(4) 0.6386(5) 0.157(4) Uani 0.604(5) 1 d D U P A 1
H91A H 0.778647 0.227802 0.631290 0.188 Uiso 0.604(5) 1 calc R U P A 1
H91B H 0.751425 0.260639 0.633461 0.188 Uiso 0.604(5) 1 calc R U P A 1
C17 C 0.6430(4) 0.9347(3) 0.2628(6) 0.180(3) Uani 1 1 d . U . . .
H17 H 0.635151 0.936589 0.209788 0.216 Uiso 1 1 calc R U . . .
C92 C 0.7603(4) 0.2285(5) 0.7174(6) 0.179(6) Uani 0.604(5) 1 d D U P A 1
H92A H 0.747015 0.206683 0.717909 0.268 Uiso 0.604(5) 1 calc R U P A 1
H92B H 0.744736 0.244985 0.735025 0.268 Uiso 0.604(5) 1 calc R U P A 1
H92C H 0.794838 0.228433 0.751934 0.268 Uiso 0.604(5) 1 calc R U P A 1
C86 C 0.3156(5) 0.1130(2) 0.3617(8) 0.209(5) Uani 1 1 d . . . . .
H86A H 0.293164 0.116330 0.307034 0.314 Uiso 1 1 calc R U . . .
H86B H 0.301039 0.120829 0.393645 0.314 Uiso 1 1 calc R U . . .
H86C H 0.323083 0.089521 0.371464 0.314 Uiso 1 1 calc R U . . .
C90 C 0.7059(4) 0.2232(3) 0.5750(5) 0.137(4) Uani 0.604(5) 1 d D U P A 1
H90A H 0.678487 0.234574 0.576642 0.165 Uiso 0.604(5) 1 calc R U P A 1
H90B H 0.703403 0.199533 0.584234 0.165 Uiso 0.604(5) 1 calc R U P A 1
C89 C 0.7022(4) 0.2274(3) 0.4959(5) 0.130(3) Uani 0.604(5) 1 d D U P A 1
H89A H 0.727659 0.214170 0.492930 0.156 Uiso 0.604(5) 1 calc R U P A 1
H89B H 0.708425 0.250814 0.489368 0.156 Uiso 0.604(5) 1 calc R U P A 1
C89A C 0.6554(5) 0.1809(2) 0.4331(10) 0.123(4) Uani 0.396(5) 1 d D U P A 2
H89C H 0.627139 0.172373 0.387140 0.147 Uiso 0.396(5) 1 calc R U P A 2
H89D H 0.652692 0.173781 0.479504 0.147 Uiso 0.396(5) 1 calc R U P A 2
C90A C 0.7002(6) 0.1663(4) 0.4357(8) 0.133(5) Uani 0.396(5) 1 d D U P A 2
H90C H 0.727914 0.180300 0.468471 0.159 Uiso 0.396(5) 1 calc R U P A 2
H90D H 0.705583 0.144257 0.459979 0.159 Uiso 0.396(5) 1 calc R U P A 2
C91A C 0.6978(5) 0.1630(5) 0.3581(8) 0.142(5) Uani 0.396(5) 1 d D U P A 2
H91C H 0.687618 0.184424 0.331050 0.171 Uiso 0.396(5) 1 calc R U P A 2
H91D H 0.672865 0.146649 0.328023 0.171 Uiso 0.396(5) 1 calc R U P A 2
C92A C 0.7435(6) 0.1530(6) 0.3583(9) 0.156(7) Uani 0.396(5) 1 d D U P A 2
H92D H 0.736503 0.143138 0.308344 0.234 Uiso 0.396(5) 1 calc R U P A 2
H92E H 0.760159 0.136922 0.399550 0.234 Uiso 0.396(5) 1 calc R U P A 2
H92F H 0.763984 0.172390 0.367138 0.234 Uiso 0.396(5) 1 calc R U P A 2

loop_
_atom_site_aniso_label
_atom_site_aniso_U_11
_atom_site_aniso_U_22
_atom_site_aniso_U_33
_atom_site_aniso_U_23
_atom_site_aniso_U_13
_atom_site_aniso_U_12
Ni1 0.0630(4) 0.0813(5) 0.0688(4) -0.0031(3) 0.0292(3) -0.0017(3)
O5 0.130(3) 0.086(3) 0.106(3) 0.004(2) 0.082(3) -0.005(2)
O6 0.123(3) 0.075(2) 0.095(2) 0.007(2) 0.071(2) 0.011(2)
N1 0.066(3) 0.077(3) 0.063(2) -0.005(2) 0.029(2) -0.003(2)
O3 0.111(3) 0.089(3) 0.090(3) 0.006(2) 0.047(2) 0.012(2)
O4 0.114(3) 0.093(3) 0.079(2) 0.004(2) 0.043(2) -0.002(2)
N4 0.064(3) 0.083(3) 0.067(2) 0.006(2) 0.030(2) -0.002(2)
N2 0.069(3) 0.085(3) 0.071(2) -0.003(2) 0.031(2) 0.005(2)
N3 0.073(3) 0.073(3) 0.087(3) 0.001(2) 0.029(2) -0.004(2)
N7 0.131(4) 0.080(3) 0.090(3) -0.004(3) 0.060(3) 0.000(3)
N6 0.117(4) 0.100(4) 0.098(3) -0.009(3) 0.058(3) -0.013(3)
O2 0.167(5) 0.091(3) 0.168(4) -0.010(3) 0.105(4) 0.001(3)
C35 0.067(3) 0.082(4) 0.062(3) 0.003(3) 0.033(2) 0.000(3)
C38 0.065(3) 0.094(4) 0.062(3) -0.012(3) 0.028(2) -0.002(3)
C33 0.065(3) 0.099(4) 0.054(2) 0.003(3) 0.026(2) -0.010(3)
N9 0.148(5) 0.081(4) 0.091(3) -0.004(3) 0.066(3) 0.015(3)
C8 0.068(3) 0.080(4) 0.073(3) -0.014(3) 0.033(3) -0.006(3)
N8 0.130(5) 0.080(4) 0.110(4) 0.002(3) 0.059(3) 0.017(3)
C39 0.066(3) 0.080(4) 0.073(3) -0.005(3) 0.035(3) -0.007(3)
C63 0.119(5) 0.056(3) 0.085(3) 0.006(3) 0.063(4) 0.001(3)
C34 0.077(4) 0.079(4) 0.064(3) 0.002(2) 0.033(3) -0.010(3)
C59 0.125(5) 0.078(4) 0.069(3) 0.016(3) 0.058(4) 0.012(4)
C45 0.078(4) 0.082(4) 0.086(4) -0.002(3) 0.032(3) -0.007(3)
C37 0.067(3) 0.086(4) 0.064(3) 0.006(3) 0.019(2) 0.007(3)
C61 0.133(5) 0.062(3) 0.089(4) 0.011(3) 0.077(4) 0.014(3)
C57 0.108(5) 0.080(4) 0.077(3) 0.007(3) 0.044(3) -0.001(3)
C40 0.079(3) 0.086(4) 0.071(3) 0.000(3) 0.041(3) -0.006(3)
C2 0.074(4) 0.079(3) 0.059(3) 0.000(2) 0.021(3) -0.004(3)
C1 0.085(4) 0.081(4) 0.070(3) -0.014(3) 0.033(3) -0.004(3)
C7 0.066(3) 0.089(4) 0.066(3) -0.026(3) 0.026(2) -0.010(3)
C36 0.074(3) 0.077(3) 0.079(3) -0.005(3) 0.038(3) 0.000(3)
C64 0.103(5) 0.075(4) 0.079(3) 0.022(3) 0.051(3) 0.012(3)
C30 0.061(3) 0.100(4) 0.068(3) 0.011(3) 0.027(2) -0.010(3)
C73 0.130(5) 0.065(4) 0.105(4) -0.007(3) 0.083(4) 0.003(4)
C46 0.105(5) 0.078(4) 0.099(4) -0.005(3) 0.036(4) -0.006(3)
C42 0.073(3) 0.080(4) 0.082(3) -0.007(3) 0.032(3) -0.007(3)
C70 0.105(4) 0.069(3) 0.086(3) -0.002(3) 0.059(3) 0.005(3)
C72 0.113(5) 0.080(4) 0.093(4) 0.004(4) 0.062(4) 0.018(4)
C41 0.082(4) 0.088(4) 0.086(4) 0.008(3) 0.045(3) 0.002(3)
C65 0.109(5) 0.077(4) 0.095(4) 0.015(3) 0.060(3) 0.018(3)
C58 0.104(5) 0.084(4) 0.082(4) 0.013(3) 0.044(3) -0.002(3)
C62 0.121(5) 0.071(3) 0.081(3) 0.013(3) 0.065(4) 0.003(3)
C69 0.114(5) 0.074(4) 0.092(4) 0.007(3) 0.071(4) 0.004(3)
N5 0.126(5) 0.083(4) 0.103(4) -0.010(3) 0.051(3) -0.009(3)
O1 0.209(6) 0.106(4) 0.149(4) -0.016(3) 0.108(4) -0.041(4)
C68 0.100(4) 0.075(4) 0.103(4) 0.004(3) 0.064(4) -0.004(3)
C71 0.124(5) 0.068(3) 0.089(4) 0.002(3) 0.069(4) 0.007(3)
C32 0.074(4) 0.102(4) 0.076(3) 0.016(3) 0.026(3) -0.009(3)
C60 0.124(5) 0.078(4) 0.081(3) 0.004(3) 0.063(4) 0.005(4)
C54 0.122(5) 0.074(4) 0.090(4) -0.007(3) 0.050(4) -0.007(3)
C11 0.074(4) 0.071(3) 0.092(3) -0.005(3) 0.034(3) -0.001(3)
C55 0.113(5) 0.084(4) 0.088(4) -0.005(3) 0.046(4) -0.002(4)
C31 0.062(3) 0.111(5) 0.089(4) 0.032(3) 0.024(3) -0.002(3)
C44 0.076(4) 0.096(4) 0.083(3) -0.007(3) 0.033(3) -0.019(3)
C67 0.100(4) 0.092(4) 0.081(4) 0.003(3) 0.047(3) 0.016(3)
C66 0.099(4) 0.076(4) 0.097(4) 0.019(3) 0.059(3) 0.016(3)
C43 0.084(4) 0.085(4) 0.075(3) -0.007(3) 0.026(3) -0.022(3)
C22 0.073(4) 0.099(4) 0.091(4) -0.004(3) 0.032(3) -0.001(3)
C3 0.073(4) 0.099(4) 0.080(4) -0.004(3) 0.009(3) -0.007(3)
C10 0.080(4) 0.079(4) 0.103(4) 0.014(3) 0.040(3) 0.005(3)
C80 0.115(5) 0.068(3) 0.093(4) -0.001(3) 0.070(4) -0.001(3)
C9 0.079(4) 0.088(4) 0.107(4) -0.018(3) 0.047(3) -0.018(3)
C28 0.070(3) 0.125(4) 0.103(4) 0.016(3) 0.028(3) 0.010(3)
C23 0.062(3) 0.109(5) 0.086(4) 0.011(3) 0.027(3) 0.006(3)
C29 0.068(3) 0.108(4) 0.103(4) 0.015(3) 0.037(3) 0.005(3)
C50 0.093(5) 0.097(5) 0.101(4) 0.003(4) 0.023(4) -0.011(4)
C81 0.129(5) 0.076(4) 0.119(5) 0.001(3) 0.081(4) -0.013(4)
C6 0.110(5) 0.118(5) 0.071(3) -0.022(3) 0.034(3) -0.004(4)
C48 0.126(6) 0.069(4) 0.105(4) -0.003(3) 0.048(4) -0.009(4)
C47 0.108(5) 0.098(5) 0.097(4) 0.004(4) 0.031(4) 0.005(4)
C49 0.119(6) 0.080(4) 0.110(5) 0.003(4) 0.027(4) -0.022(4)
C87 0.122(5) 0.082(4) 0.105(4) 0.034(3) 0.066(4) 0.021(3)
C21 0.077(4) 0.098(5) 0.132(5) 0.019(4) 0.026(4) 0.018(4)
C24 0.075(3) 0.142(5) 0.090(3) 0.021(3) 0.039(3) 0.013(3)
C56 0.128(6) 0.082(5) 0.103(4) -0.004(4) 0.056(4) -0.008(4)
C19 0.078(4) 0.088(4) 0.089(4) -0.007(3) 0.022(3) 0.004(3)
C20 0.074(4) 0.096(5) 0.130(5) 0.015(4) 0.021(4) -0.002(4)
C12 0.077(4) 0.082(4) 0.091(4) -0.003(3) 0.029(3) -0.001(3)
C13 0.121(5) 0.086(4) 0.127(5) 0.021(4) 0.048(4) -0.002(4)
C79 0.151(7) 0.070(4) 0.120(5) 0.009(4) 0.080(5) 0.029(4)
C4 0.093(5) 0.111(5) 0.086(4) -0.020(4) 0.004(3) -0.004(4)
C74 0.144(7) 0.079(5) 0.114(5) -0.006(4) 0.059(5) 0.018(4)
C27 0.075(4) 0.212(6) 0.119(5) 0.028(5) 0.036(3) 0.021(4)
C5 0.126(6) 0.115(5) 0.083(4) -0.022(4) 0.018(4) 0.000(5)
C82 0.183(8) 0.094(5) 0.136(6) -0.019(4) 0.110(6) -0.016(5)
C53 0.131(6) 0.096(5) 0.102(4) -0.008(4) 0.054(4) -0.025(4)
C88 0.149(6) 0.098(4) 0.133(5) 0.023(4) 0.087(4) 0.033(4)
C83 0.274(12) 0.102(6) 0.237(10) -0.039(6) 0.208(10) -0.036(7)
C78 0.214(10) 0.089(5) 0.128(6) 0.008(5) 0.073(6) 0.026(6)
C75 0.165(8) 0.071(4) 0.157(7) -0.016(5) 0.064(6) 0.006(5)
C51 0.150(7) 0.099(5) 0.141(6) -0.008(5) -0.012(5) -0.037(5)
C84 0.253(11) 0.110(6) 0.193(8) -0.028(5) 0.175(9) -0.043(6)
C15 0.194(6) 0.103(5) 0.192(7) 0.041(5) 0.042(6) -0.012(5)
C52 0.147(7) 0.097(5) 0.161(7) 0.014(5) 0.009(6) -0.014(5)
C14 0.168(6) 0.101(5) 0.163(6) 0.032(4) 0.049(5) 0.000(5)
C18 0.183(6) 0.121(5) 0.146(5) 0.035(4) 0.072(5) 0.006(5)
C77 0.258(13) 0.070(5) 0.140(7) 0.006(5) 0.047(8) 0.020(6)
C16 0.194(7) 0.119(5) 0.199(7) 0.058(6) 0.044(7) -0.015(5)
C25 0.083(4) 0.270(7) 0.113(4) 0.031(5) 0.038(4) 0.021(5)
C76 0.231(12) 0.080(5) 0.175(9) -0.025(6) 0.066(9) 0.008(6)
C85 0.278(14) 0.085(6) 0.290(13) -0.035(7) 0.205(12) -0.055(7)
C26 0.088(4) 0.286(7) 0.127(5) 0.027(5) 0.049(4) 0.018(5)
C91 0.117(8) 0.200(9) 0.162(9) 0.031(8) 0.071(7) 0.043(7)
C17 0.209(7) 0.138(6) 0.168(6) 0.043(5) 0.064(6) -0.004(6)
C92 0.100(9) 0.290(15) 0.171(11) 0.025(11) 0.083(8) -0.019(10)
C86 0.261(15) 0.131(8) 0.280(14) -0.006(9) 0.162(12) -0.010(9)
C90 0.132(7) 0.154(8) 0.149(7) 0.033(7) 0.085(6) 0.040(6)
C89 0.140(7) 0.130(6) 0.145(7) 0.028(6) 0.087(5) 0.048(6)
C89A 0.149(8) 0.103(7) 0.136(7) 0.031(7) 0.082(7) 0.052(7)
C90A 0.145(9) 0.129(9) 0.132(8) 0.026(8) 0.070(8) 0.041(7)
C91A 0.141(10) 0.150(10) 0.127(9) 0.029(9) 0.054(9) 0.045(9)
C92A 0.128(14) 0.203(16) 0.109(11) 0.014(11) 0.031(10) 0.084(12)

loop_
_atom_type_symbol
_atom_type_description
_atom_type_scat_dispersion_real
_atom_type_scat_dispersion_imag
_atom_type_scat_source
C C 0.0137 0.0067 'International Tables Vol C Tables 4.2.6.8 and 6.1.1.4'
H H 0.0000 0.0000 'International Tables Vol C Tables 4.2.6.8 and 6.1.1.4'
N N 0.0241 0.0134 'International Tables Vol C Tables 4.2.6.8 and 6.1.1.4'
Ni Ni -1.3357 3.2904 'International Tables Vol C Tables 4.2.6.8 and 6.1.1.4'
O O 0.0389 0.0241 'International Tables Vol C Tables 4.2.6.8 and 6.1.1.4'

loop_
_geom_angle_atom_site_label_1
_geom_angle_atom_site_label_2
_geom_angle_atom_site_label_3
_geom_angle
_geom_angle_site_symmetry_1
_geom_angle_site_symmetry_3
_geom_angle_publ_flag
N4 Ni1 N1 89.96(18) . . ?
N2 Ni1 N1 90.07(18) . . ?
N2 Ni1 N4 179.41(17) . . ?
N3 Ni1 N1 179.13(18) . . ?
N3 Ni1 N4 89.92(19) . . ?
N3 Ni1 N2 90.06(19) . . ?
C69 O5 C73 116.4(4) . 2_655 ?
C72 O6 C61 115.7(4) . . ?
C35 N1 Ni1 128.1(3) . . ?
C35 N1 C38 104.1(4) . . ?
C38 N1 Ni1 127.8(4) . . ?
C57 O3 C67 116.6(4) . . ?
C58 O4 C59 115.3(4) . . ?
C33 N4 Ni1 128.0(3) . . ?
C30 N4 Ni1 127.7(4) . . ?
C30 N4 C33 104.3(4) . . ?
C8 N2 Ni1 127.9(4) . . ?
C8 N2 C11 104.3(4) . . ?
C11 N2 Ni1 127.8(3) . . ?
C22 N3 Ni1 128.2(4) . . ?
C19 N3 Ni1 127.5(4) . . ?
C19 N3 C22 104.2(5) . . ?
C58 N7 C55 110.9(5) . . ?
C57 N6 C54 113.8(5) . . ?
N1 C35 C34 125.5(5) . . ?
N1 C35 C36 111.5(4) . . ?
C34 C35 C36 122.8(5) . . ?
N1 C38 C37 110.1(5) . . ?
C7 C38 N1 122.9(5) . . ?
C7 C38 C37 126.9(5) . . ?
N4 C33 C34 125.1(5) . . ?
N4 C33 C32 110.3(5) . . ?
C34 C33 C32 124.1(5) . . ?
C73 N9 C79 112.8(6) . . ?
N2 C8 C7 125.9(5) . . ?
N2 C8 C9 109.3(5) . . ?
C7 C8 C9 124.5(5) . . ?
C72 N8 C74 116.2(6) . . ?
C40 C39 C34 121.1(4) . . ?
C40 C39 C44 117.3(5) . . ?
C44 C39 C34 121.6(5) . . ?
C64 C63 H63 117.4 . . ?
C64 C63 C62 125.1(5) . . ?
C62 C63 H63 117.4 . . ?
C35 C34 C33 120.5(5) . . ?
C35 C34 C39 120.3(5) . . ?
C33 C34 C39 119.1(5) . . ?
O4 C59 C64 119.3(5) . . ?
C60 C59 O4 120.2(6) . . ?
C60 C59 C64 120.5(6) . . ?
C46 C45 C42 121.0(5) . . ?
C46 C45 C50 117.5(6) . . ?
C50 C45 C42 121.5(5) . . ?
C38 C37 H37 126.1 . . ?
C36 C37 C38 107.8(5) . . ?
C36 C37 H37 126.1 . . ?
C62 C61 O6 118.2(6) . . ?
C60 C61 O6 119.9(5) . . ?
C60 C61 C62 121.9(6) . . ?
O3 C57 C58 119.1(5) . . ?
N6 C57 O3 119.7(6) . . ?
N6 C57 C58 121.2(6) . . ?
C39 C40 H40 119.4 . . ?
C41 C40 C39 121.1(5) . . ?
C41 C40 H40 119.4 . . ?
C1 C2 H2 119.7 . . ?
C3 C2 H2 119.7 . . ?
C3 C2 C1 120.6(5) . . ?
C2 C1 C7 123.7(4) . . ?
C6 C1 C2 117.1(5) . . ?
C6 C1 C7 119.2(5) . . ?
C38 C7 C1 118.5(5) . . ?
C8 C7 C38 121.7(5) . . ?
C8 C7 C1 119.7(5) . . ?
C35 C36 H36 127.0 . . ?
C37 C36 C35 106.0(5) . . ?
C37 C36 H36 127.0 . . ?
C63 C64 C59 117.3(6) . . ?
C63 C64 C65 123.4(6) . . ?
C59 C64 C65 119.4(6) . . ?
N4 C30 C31 110.8(5) . . ?
N4 C30 C23 125.5(5) . . ?
C23 C30 C31 123.5(5) . . ?
N9 C73 O5 116.4(6) . 2_655 ?
N9 C73 C72 125.9(6) . . ?
C72 C73 O5 117.6(6) . 2_655 ?
C45 C46 H46 119.2 . . ?
C45 C46 C47 121.5(6) . . ?
C47 C46 H46 119.2 . . ?
C41 C42 C45 120.8(5) . . ?
C43 C42 C45 122.0(5) . . ?
C43 C42 C41 117.1(5) . . ?
C69 C70 C80 120.1(5) . 2_655 ?
C71 C70 C69 115.2(5) . . ?
C71 C70 C80 124.7(5) . 2_655 ?
O6 C72 C73 117.6(6) . . ?
N8 C72 O6 120.0(6) . . ?
N8 C72 C73 122.4(6) . . ?
C40 C41 C42 122.0(5) . . ?
C40 C41 H41 119.0 . . ?
C42 C41 H41 119.0 . . ?
C64 C65 H65 107.3 . . ?
C64 C65 C66 108.6(4) . . ?
C66 C65 H65 107.3 . . ?
C87 C65 C64 114.0(5) . . ?
C87 C65 H65 107.3 . . ?
C87 C65 C66 112.0(5) . . ?
N7 C58 O4 118.0(5) . . ?
N7 C58 C57 126.7(6) . . ?
C57 C58 O4 115.3(6) . . ?
C63 C62 C61 114.8(6) . . ?
C63 C62 C80 122.9(5) . . ?
C61 C62 C80 122.2(5) . . ?
O5 C69 C70 119.5(5) . . ?
C68 C69 O5 117.7(5) . . ?
C68 C69 C70 122.8(5) . . ?
C56 N5 C48 124.8(6) . . ?
C56 N5 C53 111.0(6) . . ?
C53 N5 C48 124.1(6) . . ?
C69 C68 H68 120.9 . . ?
C67 C68 C69 118.1(5) . . ?
C67 C68 H68 120.9 . . ?
C70 C71 H71 117.0 . . ?
C66 C71 C70 126.1(6) . . ?
C66 C71 H71 117.0 . . ?
C33 C32 H32 126.2 . . ?
C31 C32 C33 107.5(6) . . ?
C31 C32 H32 126.2 . . ?
C59 C60 C61 120.4(6) . . ?
C59 C60 H60 119.8 . . ?
C61 C60 H60 119.8 . . ?
N6 C54 C55 123.2(6) . . ?
N6 C54 C53 128.4(6) . . ?
C55 C54 C53 108.3(6) . . ?
N2 C11 C10 111.2(5) . . ?
C12 C11 N2 123.8(5) . . ?
C12 C11 C10 124.3(5) . . ?
N7 C55 C54 124.1(6) . . ?
N7 C55 C56 128.0(6) . . ?
C54 C55 C56 107.9(6) . . ?
C30 C31 H31 126.5 . . ?
C32 C31 C30 107.1(5) . . ?
C32 C31 H31 126.5 . . ?
C39 C44 H44 119.2 . . ?
C43 C44 C39 121.7(5) . . ?
C43 C44 H44 119.2 . . ?
O3 C67 C66 119.8(5) . . ?
C68 C67 O3 118.7(6) . . ?
C68 C67 C66 121.4(5) . . ?
C71 C66 C65 125.9(5) . . ?
C71 C66 C67 116.4(5) . . ?
C67 C66 C65 117.8(5) . . ?
C42 C43 H43 119.6 . . ?
C44 C43 C42 120.8(5) . . ?
C44 C43 H43 119.6 . . ?
N3 C22 C21 110.1(5) . . ?
C23 C22 N3 123.1(6) . . ?
C23 C22 C21 126.5(6) . . ?
C2 C3 H3 119.5 . . ?
C4 C3 C2 120.9(6) . . ?
C4 C3 H3 119.5 . . ?
C11 C10 H10 126.9 . . ?
C9 C10 C11 106.2(5) . . ?
C9 C10 H10 126.9 . . ?
C70 C80 C62 110.3(4) 2_655 . ?
C70 C80 H80 106.3 2_655 . ?
C62 C80 H80 106.3 . . ?
C81 C80 C70 115.4(5) . 2_655 ?
C81 C80 C62 111.7(5) . . ?
C81 C80 H80 106.3 . . ?
C8 C9 H9 125.6 . . ?
C10 C9 C8 108.8(5) . . ?
C10 C9 H9 125.6 . . ?
C29 C28 H28 120.0 . . ?
C27 C28 H28 120.0 . . ?
C27 C28 C29 119.9(6) . . ?
C30 C23 C24 119.4(6) . . ?
C22 C23 C30 122.8(5) . . ?
C22 C23 C24 117.5(6) . . ?
C28 C29 H29 119.2 . . ?
C24 C29 C28 121.5(6) . . ?
C24 C29 H29 119.2 . . ?
C45 C50 H50 118.3 . . ?
C49 C50 C45 123.4(6) . . ?
C49 C50 H50 118.3 . . ?
C80 C81 H81A 108.3 . . ?
C80 C81 H81B 108.3 . . ?
H81A C81 H81B 107.4 . . ?
C82 C81 C80 115.9(6) . . ?
C82 C81 H81A 108.3 . . ?
C82 C81 H81B 108.3 . . ?
C1 C6 H6 119.9 . . ?
C1 C6 C5 120.2(6) . . ?
C5 C6 H6 119.9 . . ?
C47 C48 N5 118.5(6) . . ?
C49 C48 N5 119.6(6) . . ?
C49 C48 C47 121.8(6) . . ?
C46 C47 C48 117.7(6) . . ?
C46 C47 C52 121.4(6) . . ?
C48 C47 C52 120.9(6) . . ?
C50 C49 C48 118.0(6) . . ?
C50 C49 C51 121.8(7) . . ?
C48 C49 C51 120.1(6) . . ?
C65 C87 H87A 108.7 . . ?
C65 C87 H87B 108.7 . . ?
C65 C87 C88 114.4(5) . . ?
H87A C87 H87B 107.6 . . ?
C88 C87 H87A 108.7 . . ?
C88 C87 H87B 108.7 . . ?
C22 C21 H21 125.8 . . ?
C20 C21 C22 108.4(6) . . ?
C20 C21 H21 125.8 . . ?
C29 C24 C23 121.9(6) . . ?
C25 C24 C23 121.4(6) . . ?
C25 C24 C29 116.6(6) . . ?
O2 C56 N5 124.3(6) . . ?
O2 C56 C55 128.9(7) . . ?
N5 C56 C55 106.7(6) . . ?
N3 C19 C20 111.0(6) . . ?
C12 C19 N3 125.6(5) . . ?
C12 C19 C20 123.2(6) . . ?
C21 C20 C19 106.2(6) . . ?
C21 C20 H20 126.9 . . ?
C19 C20 H20 126.9 . . ?
C11 C12 C13 118.0(6) . . ?
C19 C12 C11 121.9(6) . . ?
C19 C12 C13 119.9(6) . . ?
C14 C13 C12 120.8(7) . . ?
C18 C13 C12 120.0(7) . . ?
C18 C13 C14 119.0(8) . . ?
N9 C79 C78 117.3(8) . . ?
C74 C79 N9 121.9(6) . . ?
C74 C79 C78 120.8(7) . . ?
C3 C4 H4 120.3 . . ?
C5 C4 C3 119.4(6) . . ?
C5 C4 H4 120.3 . . ?
N8 C74 C79 120.7(6) . . ?
N8 C74 C75 118.9(8) . . ?
C79 C74 C75 120.4(7) . . ?
C28 C27 H27 119.7 . . ?
C28 C27 C26 120.6(7) . . ?
C26 C27 H27 119.7 . . ?
C6 C5 H5 119.1 . . ?
C4 C5 C6 121.8(6) . . ?
C4 C5 H5 119.1 . . ?
C81 C82 H82A 109.2 . . ?
C81 C82 H82B 109.2 . . ?
C81 C82 C83 112.1(7) . . ?
H82A C82 H82B 107.9 . . ?
C83 C82 H82A 109.2 . . ?
C83 C82 H82B 109.2 . . ?
N5 C53 C54 106.0(6) . . ?
O1 C53 N5 125.6(7) . . ?
O1 C53 C54 128.3(7) . . ?
C87 C88 H88A 108.1 . . ?
C87 C88 H88B 108.1 . . ?
C87 C88 H88C 108.5 . . ?
C87 C88 H88D 108.5 . . ?
H88A C88 H88B 107.3 . . ?
H88C C88 H88D 107.5 . . ?
C89 C88 C87 116.8(7) . . ?
C89 C88 H88A 108.1 . . ?
C89 C88 H88B 108.1 . . ?
C89A C88 C87 115.2(7) . . ?
C89A C88 H88C 108.5 . . ?
C89A C88 H88D 108.5 . . ?
C82 C83 H83A 108.5 . . ?
C82 C83 H83B 108.5 . . ?
H83A C83 H83B 107.5 . . ?
C84 C83 C82 115.0(9) . . ?
C84 C83 H83A 108.5 . . ?
C84 C83 H83B 108.5 . . ?
C79 C78 H78 121.8 . . ?
C77 C78 C79 116.3(8) . . ?
C77 C78 H78 121.8 . . ?
C74 C75 H75 120.4 . . ?
C74 C75 C76 119.1(8) . . ?
C76 C75 H75 120.4 . . ?
C49 C51 H51A 109.5 . . ?
C49 C51 H51B 109.5 . . ?
C49 C51 H51C 109.5 . . ?
H51A C51 H51B 109.5 . . ?
H51A C51 H51C 109.5 . . ?
H51B C51 H51C 109.5 . . ?
C83 C84 H84A 109.7 . . ?
C83 C84 H84B 109.7 . . ?
C83 C84 C85 110.0(9) . . ?
H84A C84 H84B 108.2 . . ?
C85 C84 H84A 109.7 . . ?
C85 C84 H84B 109.7 . . ?
C14 C15 H15 120.9 . . ?
C16 C15 H15 120.9 . . ?
C16 C15 C14 118.3(11) . . ?
C47 C52 H52A 109.5 . . ?
C47 C52 H52B 109.5 . . ?
C47 C52 H52C 109.5 . . ?
H52A C52 H52B 109.5 . . ?
H52A C52 H52C 109.5 . . ?
H52B C52 H52C 109.5 . . ?
C13 C14 C15 121.5(10) . . ?
C13 C14 H14 119.3 . . ?
C15 C14 H14 119.2 . . ?
C13 C18 H18 119.7 . . ?
C13 C18 C17 120.6(9) . . ?
C17 C18 H18 119.7 . . ?
C78 C77 H77 118.1 . . ?
C78 C77 C76 123.7(8) . . ?
C76 C77 H77 118.1 . . ?
C15 C16 H16 118.0 . . ?
C15 C16 C17 123.9(11) . . ?
C17 C16 H16 118.0 . . ?
C24 C25 H25 118.4 . . ?
C24 C25 C26 123.2(7) . . ?
C26 C25 H25 118.4 . . ?
C75 C76 H76 120.2 . . ?
C77 C76 C75 119.7(8) . . ?
C77 C76 H76 120.1 . . ?
C84 C85 H85A 109.3 . . ?
C84 C85 H85B 109.3 . . ?
H85A C85 H85B 108.0 . . ?
C86 C85 C84 111.6(10) . . ?
C86 C85 H85A 109.3 . . ?
C86 C85 H85B 109.3 . . ?
C27 C26 C25 118.0(8) . . ?
C27 C26 H26 121.0 . . ?
C25 C26 H26 121.0 . . ?
H91A C91 H91B 107.4 . . ?
C92 C91 H91A 108.3 . . ?
C92 C91 H91B 108.3 . . ?
C92 C91 C90 115.8(9) . . ?
C90 C91 H91A 108.3 . . ?
C90 C91 H91B 108.3 . . ?
C18 C17 H17 121.9 . . ?
C16 C17 C18 116.2(10) . . ?
C16 C17 H17 121.9 . . ?
C91 C92 H92A 109.5 . . ?
C91 C92 H92B 109.5 . . ?
C91 C92 H92C 109.5 . . ?
H92A C92 H92B 109.5 . . ?
H92A C92 H92C 109.5 . . ?
H92B C92 H92C 109.5 . . ?
C85 C86 H86A 109.5 . . ?
C85 C86 H86B 109.5 . . ?
C85 C86 H86C 109.5 . . ?
H86A C86 H86B 109.5 . . ?
H86A C86 H86C 109.5 . . ?
H86B C86 H86C 109.5 . . ?
C91 C90 H90A 108.8 . . ?
C91 C90 H90B 108.8 . . ?
C91 C90 C89 113.7(8) . . ?
H90A C90 H90B 107.7 . . ?
C89 C90 H90A 108.8 . . ?
C89 C90 H90B 108.8 . . ?
C88 C89 H89A 108.4 . . ?
C88 C89 H89B 108.4 . . ?
C90 C89 C88 115.4(8) . . ?
C90 C89 H89A 108.4 . . ?
C90 C89 H89B 108.4 . . ?
H89A C89 H89B 107.5 . . ?
C88 C89A H89C 109.0 . . ?
C88 C89A H89D 109.0 . . ?
C88 C89A C90A 112.9(9) . . ?
H89C C89A H89D 107.8 . . ?
C90A C89A H89C 109.0 . . ?
C90A C89A H89D 109.0 . . ?
C89A C90A H90C 108.9 . . ?
C89A C90A H90D 108.9 . . ?
H90C C90A H90D 107.8 . . ?
C91A C90A C89A 113.2(9) . . ?
C91A C90A H90C 108.9 . . ?
C91A C90A H90D 108.9 . . ?
C90A C91A H91C 108.5 . . ?
C90A C91A H91D 108.5 . . ?
C90A C91A C92A 115.2(9) . . ?
H91C C91A H91D 107.5 . . ?
C92A C91A H91C 108.5 . . ?
C92A C91A H91D 108.5 . . ?
C91A C92A H92D 109.5 . . ?
C91A C92A H92E 109.5 . . ?
C91A C92A H92F 109.5 . . ?
H92D C92A H92E 109.5 . . ?
H92D C92A H92F 109.5 . . ?
H92E C92A H92F 109.5 . . ?

loop_
_geom_bond_atom_site_label_1
_geom_bond_atom_site_label_2
_geom_bond_distance
_geom_bond_site_symmetry_2
_geom_bond_publ_flag
Ni1 N1 1.918(4) . ?
Ni1 N4 1.915(4) . ?
Ni1 N2 1.907(4) . ?
Ni1 N3 1.903(4) . ?
O5 C73 1.416(7) 2_655 ?
O5 C69 1.400(6) . ?
O6 C61 1.425(7) . ?
O6 C72 1.366(7) . ?
N1 C35 1.363(6) . ?
N1 C38 1.411(6) . ?
O3 C57 1.372(7) . ?
O3 C67 1.407(7) . ?
O4 C59 1.407(7) . ?
O4 C58 1.387(7) . ?
N4 C33 1.373(6) . ?
N4 C30 1.365(6) . ?
N2 C8 1.362(6) . ?
N2 C11 1.396(6) . ?
N3 C22 1.406(7) . ?
N3 C19 1.398(7) . ?
N7 C58 1.311(7) . ?
N7 C55 1.323(7) . ?
N6 C57 1.305(7) . ?
N6 C54 1.334(7) . ?
O2 C56 1.212(8) . ?
C35 C34 1.400(7) . ?
C35 C36 1.442(7) . ?
C38 C37 1.417(7) . ?
C38 C7 1.399(7) . ?
C33 C34 1.410(7) . ?
C33 C32 1.428(7) . ?
N9 C73 1.261(7) . ?
N9 C79 1.408(8) . ?
C8 C7 1.376(7) . ?
C8 C9 1.454(7) . ?
N8 C72 1.271(8) . ?
N8 C74 1.369(8) . ?
C39 C34 1.494(7) . ?
C39 C40 1.397(7) . ?
C39 C44 1.394(7) . ?
C63 H63 0.9500 . ?
C63 C64 1.344(8) . ?
C63 C62 1.389(8) . ?
C59 C64 1.408(8) . ?
C59 C60 1.354(8) . ?
C45 C46 1.373(8) . ?
C45 C42 1.492(8) . ?
C45 C50 1.386(8) . ?
C37 H37 0.9500 . ?
C37 C36 1.349(7) . ?
C61 C62 1.408(7) . ?
C61 C60 1.362(8) . ?
C57 C58 1.379(8) . ?
C40 H40 0.9500 . ?
C40 C41 1.349(7) . ?
C2 H2 0.9500 . ?
C2 C1 1.400(7) . ?
C2 C3 1.384(7) . ?
C1 C7 1.485(7) . ?
C1 C6 1.387(7) . ?
C36 H36 0.9500 . ?
C64 C65 1.531(8) . ?
C30 C31 1.428(7) . ?
C30 C23 1.381(8) . ?
C73 C72 1.407(9) . ?
C46 H46 0.9500 . ?
C46 C47 1.396(8) . ?
C42 C41 1.404(7) . ?
C42 C43 1.392(7) . ?
C70 C69 1.400(7) . ?
C70 C71 1.366(7) . ?
C70 C80 1.521(8) 2_655 ?
C41 H41 0.9500 . ?
C65 H65 1.0000 . ?
C65 C66 1.571(7) . ?
C65 C87 1.506(7) . ?
C62 C80 1.522(8) . ?
C69 C68 1.391(8) . ?
N5 C48 1.427(8) . ?
N5 C56 1.387(8) . ?
N5 C53 1.397(9) . ?
O1 C53 1.210(8) . ?
C68 H68 0.9500 . ?
C68 C67 1.371(7) . ?
C71 H71 0.9500 . ?
C71 C66 1.357(8) . ?
C32 H32 0.9500 . ?
C32 C31 1.313(8) . ?
C60 H60 0.9500 . ?
C54 C55 1.367(9) . ?
C54 C53 1.492(9) . ?
C11 C10 1.424(8) . ?
C11 C12 1.393(8) . ?
C55 C56 1.487(9) . ?
C31 H31 0.9500 . ?
C44 H44 0.9500 . ?
C44 C43 1.371(7) . ?
C67 C66 1.418(8) . ?
C43 H43 0.9500 . ?
C22 C23 1.378(8) . ?
C22 C21 1.430(8) . ?
C3 H3 0.9500 . ?
C3 C4 1.357(8) . ?
C10 H10 0.9500 . ?
C10 C9 1.310(8) . ?
C80 H80 1.0000 . ?
C80 C81 1.514(7) . ?
C9 H9 0.9500 . ?
C28 H28 0.9500 . ?
C28 C29 1.394(8) . ?
C28 C27 1.324(9) . ?
C23 C24 1.529(8) . ?
C29 H29 0.9500 . ?
C29 C24 1.361(8) . ?
C50 H50 0.9500 . ?
C50 C49 1.362(8) . ?
C81 H81A 0.9900 . ?
C81 H81B 0.9900 . ?
C81 C82 1.444(9) . ?
C6 H6 0.9500 . ?
C6 C5 1.390(9) . ?
C48 C47 1.404(9) . ?
C48 C49 1.363(9) . ?
C47 C52 1.500(9) . ?
C49 C51 1.530(9) . ?
C87 H87A 0.9900 . ?
C87 H87B 0.9900 . ?
C87 C88 1.536(8) . ?
C21 H21 0.9500 . ?
C21 C20 1.357(9) . ?
C24 C25 1.341(9) . ?
C19 C20 1.444(8) . ?
C19 C12 1.360(8) . ?
C20 H20 0.9500 . ?
C12 C13 1.514(9) . ?
C13 C14 1.370(10) . ?
C13 C18 1.352(10) . ?
C79 C74 1.384(10) . ?
C79 C78 1.443(9) . ?
C4 H4 0.9500 . ?
C4 C5 1.337(9) . ?
C74 C75 1.386(9) . ?
C27 H27 0.9500 . ?
C27 C26 1.362(10) . ?
C5 H5 0.9500 . ?
C82 H82A 0.9900 . ?
C82 H82B 0.9900 . ?
C82 C83 1.557(10) . ?
C88 H88A 0.9900 . ?
C88 H88B 0.9900 . ?
C88 H88C 0.9900 . ?
C88 H88D 0.9900 . ?
C88 C89 1.501(8) . ?
C88 C89A 1.501(9) . ?
C83 H83A 0.9900 . ?
C83 H83B 0.9900 . ?
C83 C84 1.498(12) . ?
C78 H78 0.9500 . ?
C78 C77 1.358(11) . ?
C75 H75 0.9500 . ?
C75 C76 1.397(11) . ?
C51 H51A 0.9800 . ?
C51 H51B 0.9800 . ?
C51 H51C 0.9800 . ?
C84 H84A 0.9900 . ?
C84 H84B 0.9900 . ?
C84 C85 1.562(11) . ?
C15 H15 0.9500 . ?
C15 C14 1.390(11) . ?
C15 C16 1.305(15) . ?
C52 H52A 0.9800 . ?
C52 H52B 0.9800 . ?
C52 H52C 0.9800 . ?
C14 H14 0.9500 . ?
C18 H18 0.9500 . ?
C18 C17 1.425(11) . ?
C77 H77 0.9500 . ?
C77 C76 1.375(12) . ?
C16 H16 0.9500 . ?
C16 C17 1.384(14) . ?
C25 H25 0.9500 . ?
C25 C26 1.391(10) . ?
C76 H76 0.9500 . ?
C85 H85A 0.9900 . ?
C85 H85B 0.9900 . ?
C85 C86 1.493(13) . ?
C26 H26 0.9500 . ?
C91 H91A 0.9900 . ?
C91 H91B 0.9900 . ?
C91 C92 1.467(8) . ?
C91 C90 1.497(8) . ?
C17 H17 0.9500 . ?
C92 H92A 0.9800 . ?
C92 H92B 0.9800 . ?
C92 H92C 0.9800 . ?
C86 H86A 0.9800 . ?
C86 H86B 0.9800 . ?
C86 H86C 0.9800 . ?
C90 H90A 0.9900 . ?
C90 H90B 0.9900 . ?
C90 C89 1.500(8) . ?
C89 H89A 0.9900 . ?
C89 H89B 0.9900 . ?
C89A H89C 0.9900 . ?
C89A H89D 0.9900 . ?
C89A C90A 1.507(9) . ?
C90A H90C 0.9900 . ?
C90A H90D 0.9900 . ?
C90A C91A 1.485(9) . ?
C91A H91C 0.9900 . ?
C91A H91D 0.9900 . ?
C91A C92A 1.491(9) . ?
C92A H92D 0.9800 . ?
C92A H92E 0.9800 . ?
C92A H92F 0.9800 . ?

loop_
_geom_torsion_atom_site_label_1
_geom_torsion_atom_site_label_2
_geom_torsion_atom_site_label_3
_geom_torsion_atom_site_label_4
_geom_torsion
_geom_torsion_site_symmetry_1
_geom_torsion_site_symmetry_2
_geom_torsion_site_symmetry_3
_geom_torsion_site_symmetry_4
_geom_torsion_publ_flag
Ni1 N1 C35 C34 -9.5(7) . . . . ?
Ni1 N1 C35 C36 175.9(3) . . . . ?
Ni1 N1 C38 C37 179.6(3) . . . . ?
Ni1 N1 C38 C7 -4.4(7) . . . . ?
Ni1 N4 C33 C34 7.7(7) . . . . ?
Ni1 N4 C33 C32 -180.0(3) . . . . ?
Ni1 N4 C30 C31 -178.9(3) . . . . ?
Ni1 N4 C30 C23 6.8(7) . . . . ?
Ni1 N2 C8 C7 5.1(7) . . . . ?
Ni1 N2 C8 C9 178.9(3) . . . . ?
Ni1 N2 C11 C10 -176.1(4) . . . . ?
Ni1 N2 C11 C12 13.1(8) . . . . ?
Ni1 N3 C22 C23 -12.3(8) . . . . ?
Ni1 N3 C22 C21 174.5(4) . . . . ?
Ni1 N3 C19 C20 -176.7(4) . . . . ?
Ni1 N3 C19 C12 -1.7(8) . . . . ?
O5 C73 C72 O6 1.6(7) 2_655 . . . ?
O5 C73 C72 N8 -176.2(5) 2_655 . . . ?
O5 C69 C68 C67 -178.9(5) . . . . ?
O6 C61 C62 C63 -179.5(4) . . . . ?
O6 C61 C62 C80 -2.9(7) . . . . ?
O6 C61 C60 C59 179.1(4) . . . . ?
N1 C35 C34 C33 -5.5(7) . . . . ?
N1 C35 C34 C39 179.0(4) . . . . ?
N1 C35 C36 C37 6.4(5) . . . . ?
N1 C38 C37 C36 5.8(6) . . . . ?
N1 C38 C7 C8 -13.6(7) . . . . ?
N1 C38 C7 C1 170.6(4) . . . . ?
O3 C57 C58 O4 -2.8(8) . . . . ?
O3 C57 C58 N7 178.9(6) . . . . ?
O3 C67 C66 C65 4.1(8) . . . . ?
O3 C67 C66 C71 -176.7(5) . . . . ?
O4 C59 C64 C63 177.4(4) . . . . ?
O4 C59 C64 C65 -2.6(7) . . . . ?
O4 C59 C60 C61 -178.0(4) . . . . ?
N4 C33 C34 C35 6.4(7) . . . . ?
N4 C33 C34 C39 -178.0(4) . . . . ?
N4 C33 C32 C31 -1.4(6) . . . . ?
N4 C30 C31 C32 -1.8(6) . . . . ?
N4 C30 C23 C22 6.1(9) . . . . ?
N4 C30 C23 C24 179.8(5) . . . . ?
N2 C8 C7 C38 13.6(8) . . . . ?
N2 C8 C7 C1 -170.7(5) . . . . ?
N2 C8 C9 C10 -3.2(6) . . . . ?
N2 C11 C10 C9 -4.5(7) . . . . ?
N2 C11 C12 C19 5.4(9) . . . . ?
N2 C11 C12 C13 179.8(5) . . . . ?
N3 C22 C23 C30 -3.3(9) . . . . ?
N3 C22 C23 C24 -177.1(5) . . . . ?
N3 C22 C21 C20 3.7(8) . . . . ?
N3 C19 C20 C21 2.2(8) . . . . ?
N3 C19 C12 C11 -11.2(9) . . . . ?
N3 C19 C12 C13 174.5(6) . . . . ?
N7 C55 C56 O2 3.2(12) . . . . ?
N7 C55 C56 N5 -178.8(6) . . . . ?
N6 C57 C58 O4 179.3(5) . . . . ?
N6 C57 C58 N7 1.1(10) . . . . ?
N6 C54 C55 N7 -1.8(11) . . . . ?
N6 C54 C55 C56 -179.5(6) . . . . ?
N6 C54 C53 N5 179.5(6) . . . . ?
N6 C54 C53 O1 3.0(12) . . . . ?
C35 N1 C38 C37 -1.7(5) . . . . ?
C35 N1 C38 C7 174.3(4) . . . . ?
C38 N1 C35 C34 171.8(4) . . . . ?
C38 N1 C35 C36 -2.8(5) . . . . ?
C38 C37 C36 C35 -7.1(5) . . . . ?
C33 N4 C30 C31 0.9(5) . . . . ?
C33 N4 C30 C23 -173.5(5) . . . . ?
C33 C32 C31 C30 1.9(6) . . . . ?
N9 C73 C72 O6 178.7(5) . . . . ?
N9 C73 C72 N8 0.8(10) . . . . ?
N9 C79 C74 N8 0.2(11) . . . . ?
N9 C79 C74 C75 -177.0(6) . . . . ?
N9 C79 C78 C77 177.3(8) . . . . ?
C8 N2 C11 C10 2.5(6) . . . . ?
C8 N2 C11 C12 -168.3(5) . . . . ?
N8 C74 C75 C76 -177.5(8) . . . . ?
C39 C40 C41 C42 -1.4(8) . . . . ?
C39 C44 C43 C42 0.8(9) . . . . ?
C63 C64 C65 C66 85.5(6) . . . . ?
C63 C64 C65 C87 -40.1(7) . . . . ?
C63 C62 C80 C70 -87.9(6) . . . 2_655 ?
C63 C62 C80 C81 41.8(7) . . . . ?
C34 C35 C36 C37 -168.3(4) . . . . ?
C34 C33 C32 C31 171.0(5) . . . . ?
C34 C39 C40 C41 -177.5(5) . . . . ?
C34 C39 C44 C43 177.7(5) . . . . ?
C59 O4 C58 N7 78.1(7) . . . . ?
C59 O4 C58 C57 -100.3(6) . . . . ?
C59 C64 C65 C66 -94.5(6) . . . . ?
C59 C64 C65 C87 139.9(5) . . . . ?
C45 C46 C47 C48 -0.5(10) . . . . ?
C45 C46 C47 C52 179.9(7) . . . . ?
C45 C42 C41 C40 -179.7(5) . . . . ?
C45 C42 C43 C44 -180.0(5) . . . . ?
C45 C50 C49 C48 -1.1(11) . . . . ?
C45 C50 C49 C51 -178.9(7) . . . . ?
C37 C38 C7 C8 161.7(5) . . . . ?
C37 C38 C7 C1 -14.1(7) . . . . ?
C61 O6 C72 N8 -80.2(7) . . . . ?
C61 O6 C72 C73 102.0(6) . . . . ?
C61 C62 C80 C70 95.8(5) . . . 2_655 ?
C61 C62 C80 C81 -134.5(5) . . . . ?
C57 O3 C67 C68 71.2(7) . . . . ?
C57 O3 C67 C66 -110.6(6) . . . . ?
C57 N6 C54 C55 1.5(9) . . . . ?
C57 N6 C54 C53 179.6(6) . . . . ?
C40 C39 C34 C35 53.5(6) . . . . ?
C40 C39 C34 C33 -122.0(5) . . . . ?
C40 C39 C44 C43 -2.2(8) . . . . ?
C2 C1 C7 C38 59.1(7) . . . . ?
C2 C1 C7 C8 -116.8(6) . . . . ?
C2 C1 C6 C5 -1.8(9) . . . . ?
C2 C3 C4 C5 0.3(11) . . . . ?
C1 C2 C3 C4 -2.0(9) . . . . ?
C1 C6 C5 C4 0.2(11) . . . . ?
C7 C38 C37 C36 -170.0(5) . . . . ?
C7 C8 C9 C10 170.8(5) . . . . ?
C7 C1 C6 C5 -178.7(6) . . . . ?
C36 C35 C34 C33 168.4(4) . . . . ?
C36 C35 C34 C39 -7.0(7) . . . . ?
C64 C63 C62 C61 0.0(8) . . . . ?
C64 C63 C62 C80 -176.5(5) . . . . ?
C64 C59 C60 C61 0.8(8) . . . . ?
C64 C65 C66 C71 -87.8(7) . . . . ?
C64 C65 C66 C67 91.3(6) . . . . ?
C64 C65 C87 C88 -172.8(5) . . . . ?
C30 N4 C33 C34 -172.1(4) . . . . ?
C30 N4 C33 C32 0.3(5) . . . . ?
C30 C23 C24 C29 -102.4(7) . . . . ?
C30 C23 C24 C25 74.4(10) . . . . ?
C73 O5 C69 C70 106.0(6) 2_655 . . . ?
C73 O5 C69 C68 -75.5(7) 2_655 . . . ?
C73 N9 C79 C74 0.3(9) . . . . ?
C73 N9 C79 C78 -178.5(6) . . . . ?
C46 C45 C42 C41 -30.7(8) . . . . ?
C46 C45 C42 C43 149.7(6) . . . . ?
C46 C45 C50 C49 0.9(10) . . . . ?
C42 C45 C46 C47 -178.7(6) . . . . ?
C42 C45 C50 C49 179.5(6) . . . . ?
C70 C69 C68 C67 -0.4(9) . . . . ?
C70 C71 C66 C65 177.8(5) . . . . ?
C70 C71 C66 C67 -1.4(9) . . . . ?
C70 C80 C81 C82 -69.0(7) 2_655 . . . ?
C72 O6 C61 C62 -105.9(6) . . . . ?
C72 O6 C61 C60 75.3(7) . . . . ?
C72 N8 C74 C79 -0.2(10) . . . . ?
C72 N8 C74 C75 177.0(7) . . . . ?
C41 C42 C43 C44 0.4(8) . . . . ?
C65 C87 C88 C89 53.6(8) . . . . ?
C65 C87 C88 C89A 175.7(8) . . . . ?
C58 O4 C59 C64 112.4(6) . . . . ?
C58 O4 C59 C60 -68.8(6) . . . . ?
C58 N7 C55 C54 1.4(9) . . . . ?
C58 N7 C55 C56 178.6(6) . . . . ?
C62 C63 C64 C59 1.0(8) . . . . ?
C62 C63 C64 C65 -179.0(5) . . . . ?
C62 C61 C60 C59 0.3(8) . . . . ?
C62 C80 C81 C82 164.0(5) . . . . ?
C69 C70 C71 C66 0.4(9) . . . . ?
C69 C68 C67 O3 177.5(5) . . . . ?
C69 C68 C67 C66 -0.7(9) . . . . ?
N5 C48 C47 C46 -179.5(6) . . . . ?
N5 C48 C47 C52 0.1(11) . . . . ?
N5 C48 C49 C50 -179.8(6) . . . . ?
N5 C48 C49 C51 -1.9(11) . . . . ?
C68 C67 C66 C65 -177.7(5) . . . . ?
C68 C67 C66 C71 1.5(8) . . . . ?
C71 C70 C69 O5 179.0(5) . . . . ?
C71 C70 C69 C68 0.5(8) . . . . ?
C32 C33 C34 C35 -164.8(5) . . . . ?
C32 C33 C34 C39 10.7(7) . . . . ?
C60 C59 C64 C63 -1.4(7) . . . . ?
C60 C59 C64 C65 178.6(5) . . . . ?
C60 C61 C62 C63 -0.7(7) . . . . ?
C60 C61 C62 C80 175.9(5) . . . . ?
C54 N6 C57 O3 -178.9(5) . . . . ?
C54 N6 C57 C58 -1.1(9) . . . . ?
C54 C55 C56 O2 -179.3(8) . . . . ?
C54 C55 C56 N5 -1.2(7) . . . . ?
C11 N2 C8 C7 -173.6(5) . . . . ?
C11 N2 C8 C9 0.3(5) . . . . ?
C11 C10 C9 C8 4.5(6) . . . . ?
C11 C12 C13 C14 -74.8(9) . . . . ?
C11 C12 C13 C18 109.7(8) . . . . ?
C55 N7 C58 O4 -179.3(5) . . . . ?
C55 N7 C58 C57 -1.1(9) . . . . ?
C55 C54 C53 N5 -2.2(7) . . . . ?
C55 C54 C53 O1 -178.6(8) . . . . ?
C31 C30 C23 C22 -167.6(5) . . . . ?
C31 C30 C23 C24 6.1(8) . . . . ?
C44 C39 C34 C35 -126.4(5) . . . . ?
C44 C39 C34 C33 58.0(6) . . . . ?
C44 C39 C40 C41 2.5(7) . . . . ?
C67 O3 C57 N6 -77.4(7) . . . . ?
C67 O3 C57 C58 104.7(6) . . . . ?
C66 C65 C87 C88 63.3(7) . . . . ?
C43 C42 C41 C40 -0.1(8) . . . . ?
C22 N3 C19 C20 0.1(6) . . . . ?
C22 N3 C19 C12 175.1(6) . . . . ?
C22 C23 C24 C29 71.6(9) . . . . ?
C22 C23 C24 C25 -111.5(9) . . . . ?
C22 C21 C20 C19 -3.5(8) . . . . ?
C3 C2 C1 C7 179.4(5) . . . . ?
C3 C2 C1 C6 2.7(8) . . . . ?
C3 C4 C5 C6 0.6(12) . . . . ?
C10 C11 C12 C19 -164.2(6) . . . . ?
C10 C11 C12 C13 10.2(9) . . . . ?
C80 C70 C69 O5 0.4(8) 2_655 . . . ?
C80 C70 C69 C68 -178.0(5) 2_655 . . . ?
C80 C70 C71 C66 178.9(6) 2_655 . . . ?
C80 C81 C82 C83 -169.1(5) . . . . ?
C9 C8 C7 C38 -159.3(5) . . . . ?
C9 C8 C7 C1 16.4(8) . . . . ?
C28 C29 C24 C23 179.7(6) . . . . ?
C28 C29 C24 C25 2.7(11) . . . . ?
C28 C27 C26 C25 2.7(16) . . . . ?
C23 C30 C31 C32 172.7(5) . . . . ?
C23 C22 C21 C20 -169.2(6) . . . . ?
C23 C24 C25 C26 -178.8(9) . . . . ?
C29 C28 C27 C26 -1.9(14) . . . . ?
C29 C24 C25 C26 -1.9(14) . . . . ?
C50 C45 C46 C47 -0.1(9) . . . . ?
C50 C45 C42 C41 150.8(6) . . . . ?
C50 C45 C42 C43 -28.8(8) . . . . ?
C81 C82 C83 C84 -177.0(6) . . . . ?
C6 C1 C7 C38 -124.2(6) . . . . ?
C6 C1 C7 C8 59.9(7) . . . . ?
C48 N5 C56 O2 1.8(11) . . . . ?
C48 N5 C56 C55 -176.3(6) . . . . ?
C48 N5 C53 O1 -5.9(11) . . . . ?
C48 N5 C53 C54 177.6(5) . . . . ?
C47 C48 C49 C50 0.4(11) . . . . ?
C47 C48 C49 C51 178.3(8) . . . . ?
C49 C48 C47 C46 0.3(11) . . . . ?
C49 C48 C47 C52 180.0(8) . . . . ?
C87 C65 C66 C71 39.0(8) . . . . ?
C87 C65 C66 C67 -141.9(6) . . . . ?
C87 C88 C89 C90 54.5(12) . . . . ?
C87 C88 C89A C90A 179.7(9) . . . . ?
C21 C22 C23 C30 168.7(6) . . . . ?
C21 C22 C23 C24 -5.1(9) . . . . ?
C24 C25 C26 C27 -0.8(16) . . . . ?
C56 N5 C48 C47 85.7(9) . . . . ?
C56 N5 C48 C49 -94.1(8) . . . . ?
C56 N5 C53 O1 178.0(7) . . . . ?
C56 N5 C53 C54 1.4(7) . . . . ?
C19 N3 C22 C23 170.9(6) . . . . ?
C19 N3 C22 C21 -2.2(6) . . . . ?
C19 C12 C13 C14 99.8(9) . . . . ?
C19 C12 C13 C18 -75.8(10) . . . . ?
C20 C19 C12 C11 163.3(6) . . . . ?
C20 C19 C12 C13 -11.0(10) . . . . ?
C12 C11 C10 C9 166.2(6) . . . . ?
C12 C19 C20 C21 -173.0(6) . . . . ?
C12 C13 C14 C15 -177.6(8) . . . . ?
C12 C13 C18 C17 177.8(8) . . . . ?
C13 C18 C17 C16 2.2(16) . . . . ?
C79 N9 C73 O5 176.3(5) . . . 2_655 ?
C79 N9 C73 C72 -0.8(8) . . . . ?
C79 C74 C75 C76 -0.3(12) . . . . ?
C79 C78 C77 C76 -0.3(16) . . . . ?
C74 N8 C72 O6 -178.0(5) . . . . ?
C74 N8 C72 C73 -0.3(9) . . . . ?
C74 C79 C78 C77 -1.4(12) . . . . ?
C74 C75 C76 C77 -1.4(16) . . . . ?
C27 C28 C29 C24 -0.9(11) . . . . ?
C82 C83 C84 C85 -177.1(7) . . . . ?
C53 N5 C48 C47 -89.9(8) . . . . ?
C53 N5 C48 C49 90.3(9) . . . . ?
C53 N5 C56 O2 178.0(7) . . . . ?
C53 N5 C56 C55 -0.2(7) . . . . ?
C53 C54 C55 N7 179.7(6) . . . . ?
C53 C54 C55 C56 2.1(7) . . . . ?
C88 C89A C90A C91A -83.2(18) . . . . ?
C83 C84 C85 C86 179.9(8) . . . . ?
C78 C79 C74 N8 178.9(6) . . . . ?
C78 C79 C74 C75 1.7(11) . . . . ?
C78 C77 C76 C75 1.7(19) . . . . ?
C15 C16 C17 C18 -7.6(19) . . . . ?
C14 C13 C18 C17 2.2(14) . . . . ?
C14 C15 C16 C17 8(2) . . . . ?
C18 C13 C14 C15 -2.0(14) . . . . ?
C16 C15 C14 C13 -2.9(17) . . . . ?
C91 C90 C89 C88 -173.9(10) . . . . ?
C92 C91 C90 C89 -171.0(13) . . . . ?
C89A C90A C91A C92A 172.0(16) . . . . ?

loop_
_smtbx_masks_void_nr
_smtbx_masks_void_average_x
_smtbx_masks_void_average_y
_smtbx_masks_void_average_z
_smtbx_masks_void_volume
_smtbx_masks_void_count_electrons
_smtbx_masks_void_content
1 -0.735 0.000 -0.724 4353.1 906.8 ?
2 0.000 0.112 0.750 163.7 21.9 ?
3 0.506 0.500 -0.893 4353.1 906.8 ?
4 0.000 0.888 0.250 163.7 21.9 ?
5 0.158 0.234 0.147 16.6 0.0 ?
6 0.158 0.766 0.647 16.6 0.0 ?
7 0.342 0.266 0.853 16.6 0.0 ?
8 0.342 0.734 0.353 16.6 0.0 ?
9 0.500 0.388 0.250 163.7 21.9 ?
10 0.500 0.612 0.750 163.7 21.9 ?
11 0.658 0.266 0.647 16.6 0.0 ?
12 0.658 0.734 0.147 16.6 0.0 ?
13 0.842 0.234 0.353 16.6 0.0 ?
14 0.842 0.766 0.853 16.6 0.0 ?
